data_7701077
loop_
_publ_author_name
'Maity, Souvik'
'Mondal, Arpan'
'Konar, Sanjit'
'Ghosh, Ashutosh'

_publ_section_title
;
 The role of 3d-4f exchange interaction in SMM behaviour and magnetic
 refrigeration of carbonato bridged CuLn (Ln = Dy, Tb and Gd) complexes of
 an unsymmetrical N<sub>2</sub>O<sub>4</sub> donor ligand.
;
_journal_issue 40
_journal_name_full 'Dalton transactions (Cambridge, England : 2003)'
_journal_page_first 15170
_journal_page_last 15183
_journal_paper_doi 10.1039/c9dt02627d
_journal_volume 48
_journal_year 2019
_chemical_formula_moiety 'C20 H22 Cu3 N2 O4, H2 O1, 2.5[H2O]'
_chemical_formula_sum 'C20 H29 Cu N2 O7.5'
_chemical_formula_weight 480.99
_space_group_crystal_system triclinic
_space_group_IT_number 2
_space_group_name_Hall '-P 1'
_space_group_name_H-M_alt 'P -1'
_symmetry_space_group_name_Hall '-P 1'
_symmetry_space_group_name_H-M 'P -1'
_atom_sites_solution_hydrogens mixed
_audit_creation_date 2019-08-05
_audit_creation_method
;
Olex2 1.3-alpha
(compiled 2019.07.31 svn.r3643 for OlexSys, GUI svn.r5859)
;
_audit_update_record
;
2019-08-10 deposited with the CCDC.    2019-09-05 downloaded from the CCDC.
;
_cell_angle_alpha 82.83(2)
_cell_angle_beta 76.32(2)
_cell_angle_gamma 89.90(2)
_cell_formula_units_Z 6
_cell_length_a 10.316(7)
_cell_length_b 18.602(14)
_cell_length_c 18.960(13)
_cell_measurement_reflns_used 72801
_cell_measurement_temperature 296(2)
_cell_measurement_theta_max 25.137
_cell_measurement_theta_min 2.208
_cell_volume 3506(4)
_computing_cell_refinement 'Bruker SAINT'
_computing_data_collection 'Bruker APEX2'
_computing_data_reduction 'Bruker SAINT'
_computing_molecular_graphics 'Olex2 1.3-alpha (Dolomanov et al., 2009)'
_computing_publication_material 'Olex2 1.3-alpha (Dolomanov et al., 2009)'
_computing_structure_refinement 'ShelXL 2018/3 (Sheldrick, 2015)'
_computing_structure_solution 'SHELXT 2014/5 (Sheldrick, 2014)'
_diffrn_ambient_temperature 296.0
_diffrn_measured_fraction_theta_full 0.993
_diffrn_measured_fraction_theta_max 0.993
_diffrn_measurement_device_type 'Bruker APEX-II CCD'
_diffrn_measurement_method '\f and \w scans'
_diffrn_radiation_type MoK\a
_diffrn_radiation_wavelength 0.71073
_diffrn_reflns_av_R_equivalents 0.1586
_diffrn_reflns_av_unetI/netI 0.1178
_diffrn_reflns_Laue_measured_fraction_full 0.993
_diffrn_reflns_Laue_measured_fraction_max 0.993
_diffrn_reflns_limit_h_max 12
_diffrn_reflns_limit_h_min -11
_diffrn_reflns_limit_k_max 22
_diffrn_reflns_limit_k_min -21
_diffrn_reflns_limit_l_max 22
_diffrn_reflns_limit_l_min -22
_diffrn_reflns_number 72729
_diffrn_reflns_point_group_measured_fraction_full 0.993
_diffrn_reflns_point_group_measured_fraction_max 0.993
_diffrn_reflns_theta_full 25.000
_diffrn_reflns_theta_max 25.000
_diffrn_reflns_theta_min 2.208
_exptl_absorpt_coefficient_mu 0.977
_exptl_absorpt_correction_T_max 0.742
_exptl_absorpt_correction_T_min 0.661
_exptl_absorpt_correction_type empirical
_exptl_absorpt_process_details SADABS
_exptl_crystal_colour GREEN
_exptl_crystal_density_diffrn 1.367
_exptl_crystal_description BLOCK
_exptl_crystal_F_000 1512
_exptl_crystal_size_max 0.44
_exptl_crystal_size_mid 0.39
_exptl_crystal_size_min 0.31
_refine_diff_density_max 0.860
_refine_diff_density_min -0.835
_refine_diff_density_rms 0.076
_refine_ls_extinction_method none
_refine_ls_goodness_of_fit_ref 1.017
_refine_ls_hydrogen_treatment constr
_refine_ls_matrix_type full
_refine_ls_number_parameters 790
_refine_ls_number_reflns 12271
_refine_ls_number_restraints 715
_refine_ls_restrained_S_all 1.031
_refine_ls_R_factor_all 0.1666
_refine_ls_R_factor_gt 0.0860
_refine_ls_shift/su_max 0.001
_refine_ls_shift/su_mean 0.000
_refine_ls_structure_factor_coef Fsqd
_refine_ls_weighting_details 'w=1/[\s^2^(Fo^2^)+(0.0937P)^2^+7.0636P] where P=(Fo^2^+2Fc^2^)/3'
_refine_ls_weighting_scheme calc
_refine_ls_wR_factor_gt 0.1877
_refine_ls_wR_factor_ref 0.2281
_reflns_Friedel_coverage 0.000
_reflns_number_gt 6194
_reflns_number_total 12271
_reflns_threshold_expression 'I > 2\s(I)'
_cod_data_source_file c9dt02627d2.cif
_cod_data_source_block 1
_cod_depositor_comments
;
The following automatic conversions were performed:

'_exptl_absorpt_correction_type' value 'EMPIRICAL' changed to
'empirical' according to
/home/data/users/saulius/crontab/automatic-downloads/rss-feeds/RSC/lib/dictionaries/cif_core.dic
dictionary named 'cif_core.dic' version 2.4.2 from 2011-04-26.

Automatic conversion script
Id: cif_fix_values 4973 2017-02-22 13:04:09Z antanas 

 Adding full bibliography for 7701077--7701080.cif.
;
_cod_original_formula_sum 'C20 H29 Cu N2 O7.50'
_cod_database_code 7701077
_shelx_shelxl_version_number 2018/3
_shelx_space_group_comment
;
The symmetry employed for this shelxl refinement is uniquely defined
by the following loop, which should always be used as a source of
symmetry information in preference to the above space-group names.
They are only intended as comments.
;
_shelx_estimated_absorpt_t_max 0.752
_shelx_estimated_absorpt_t_min 0.673
_olex2_refinement_description
;
1. Fixed Uiso
 At 1.2 times of:
  All C(H) groups, All C(H,H) groups, All C(H,H,H,H) groups
 At 1.5 times of:
  All C(H,H,H) groups, All O(H,H) groups
2. Restrained distances
 C4A-C5A
 1.44 with sigma of 0.02
 C3A-C4A
 1.39 with sigma of 0.02
 C8AB-C9AB
 1.4 with sigma of 0.02
 C9AB-C10A
 1.42 with sigma of 0.02
 C20A-C19A \\sim C4-C3 \\sim C20C-C19C
 with sigma of 0.001
3. Rigid bond restraints
 C3, C4
 with sigma for 1-2 distances of 0.001 and sigma for 1-3 distances of 0.001
4. Uiso/Uaniso restraints and constraints
C3 \\sim C4: within 2A with sigma of 0.001 and sigma for terminal atoms of
0.002 within 2A
Uanis(C9AB) \\sim Ueq, Uanis(C9AA) \\sim Ueq, Uanis(C8AB) \\sim Ueq,
Uanis(C8AA) \\sim Ueq: with sigma of 0.01 and sigma for terminal atoms of 0.02
5. Rigid body (RIGU) restrains
 C16B, O4B, C3, C4
 with sigma for 1-2 distances of 0.001 and sigma for 1-3 distances of 0.001
 C1A, C2A, C6A, O1A, C3A, O3A, C5A, C7A, Cu1A, C4A, C18A, N1A, N2A, O2A, C8AB,
 C10A, C11A, C17A, C9AB, C12A, C16A, C13A, C15A, O4A, C14A, C19A, C20A
 with sigma for 1-2 distances of 0.001 and sigma for 1-3 distances of 0.001
 N1A, C8AA, C9AB, C10A
 with sigma for 1-2 distances of 0.001 and sigma for 1-3 distances of 0.001
 N1A, C8AB, C9AA, C10A
 with sigma for 1-2 distances of 0.001 and sigma for 1-3 distances of 0.001
 N2B, C1B, C2B, C6B, O1B, C3B, O3B, C7B, C5B, Cu1B, C4B, C18B, N1B, O2B, C8B,
 C10B, C11B, C17B, C9B, C12B, C16B, C13B, C15B, O4B, C14B, C3, C4
 with sigma for 1-2 distances of 0.001 and sigma for 1-3 distances of 0.001
 C1C, C2C, C6C, O1C, C3C, O3C, C5C, C7C, Cu1C, C4C, C18C, N1C, N2C, O2C, C8C,
 C10C, C11C, C17C, C9C, C12C, C16C, C13C, C15C, O4C, C14C, C19C, C20C
 with sigma for 1-2 distances of 0.001 and sigma for 1-3 distances of 0.001
6. Others
 Fixed Sof: C8AB(0.5) H8AA(0.5) H8AB(0.5) C9AB(0.5) H9AA(0.5) H9AB(0.5)
 H10A(0.5) H10B(0.5) H10C(0.5) H10D(0.5) C9AA(0.5) H9AC(0.5) H9AD(0.5)
 C8AA(0.5) H8AC(0.5) H8AD(0.5)
7.a Free rotating group:
 O2W(H2WA,H2WB), O1W(H1WA,H1WB), O1(H1A,H1B)
7.b Secondary CH2 refined with riding coordinates:
 C8AB(H8AA,H8AB), C9AB(H9AA,H9AB), C10A(H10A,H10B), C10A(H10C,H10D), C19A(H19A,
 H19B), C8B(H8BA,H8BB), C9B(H9BA,H9BB), C10B(H10E,H10F), C8C(H8CA,H8CB),
 C9C(H9CA,H9CB), C10C(H10G,H10H), C19C(H19C,H19D), C3(H3C,H3D), C9AA(H9AC,H9AD),
  C8AA(H8AC,H8AD)
7.c Aromatic/amide H refined with riding coordinates:
 C3A(H3A), C4A(H4A), C5A(H5A), C7A(H7A), C11A(H11A), C13A(H13A), C14A(H14A),
 C15A(H15A), C3B(H3B), C4B(H4B), C5B(H5B), C7B(H7B), C11B(H11B), C13B(H13B),
 C14B(H14B), C15B(H15B), C3C(H3CA), C4C(H4CA), C5C(H5C), C7C(H7C), C11C(H11C),
 C13C(H13C), C14C(H14C), C15C(H15C)
7.d Idealised Me refined as rotating group:
 C18A(H18A,H18B,H18C), C20A(H20A,H20B,H20C), C18B(H18D,H18E,H18F), C18C(H18G,
 H18H,H18I), C20C(H20D,H20E,H20F), C4(H4C,H4D,H4E)
;
_smtbx_masks_special_details
;
A solvent mask was calculated and 161 electrons were
found in a volume of 835\%A^3 in 1 void per unit cell.
This is consistent with the presence of 2.5[H2O] per
Formula Unit which account for 150 electrons per unit cell.
;
_smtbx_masks_void_probe_radius 1.0
_smtbx_masks_void_truncation_radius 1.2
_olex2_submission_special_instructions 'No special instructions were received'

loop_
_space_group_symop_operation_xyz
'x, y, z'
'-x, -y, -z'

loop_
_atom_site_label
_atom_site_type_symbol
_atom_site_fract_x
_atom_site_fract_y
_atom_site_fract_z
_atom_site_U_iso_or_equiv
_atom_site_adp_type
_atom_site_occupancy
_atom_site_site_symmetry_order
_atom_site_calc_flag
_atom_site_refinement_flags_posn
_atom_site_refinement_flags_adp
_atom_site_refinement_flags_occupancy
_atom_site_disorder_assembly
_atom_site_disorder_group
C1A C 0.5464(7) 0.7644(4) 0.8734(4) 0.0638(15) Uani 1 1 d . . . . .
C2A C 0.5885(9) 0.7861(4) 0.7959(5) 0.0735(18) Uani 1 1 d . . . . .
C3A C 0.5216(10) 0.8380(4) 0.7596(6) 0.095(2) Uani 1 1 d D . . . .
H3A H 0.550917 0.850975 0.708221 0.114 Uiso 1 1 calc R U . . .
C4A C 0.4112(10) 0.8706(5) 0.7995(7) 0.112(3) Uani 1 1 d D . . . .
H4A H 0.363945 0.905006 0.774559 0.134 Uiso 1 1 calc R U . . .
C5A C 0.3702(10) 0.8542(5) 0.8726(7) 0.109(3) Uani 1 1 d D . . . .
H5A H 0.295812 0.877787 0.898960 0.131 Uiso 1 1 calc R U . . .
O2W O 1.2670(10) 0.7126(5) 0.5237(4) 0.142(3) Uani 1 1 d G . . . .
H2WA H 1.272137 0.690577 0.485203 0.213 Uiso 1 1 d G U . . .
H2WB H 1.181939 0.718109 0.540353 0.213 Uiso 1 1 d G U . . .
C6A C 0.4381(8) 0.8019(4) 0.9103(5) 0.0789(18) Uani 1 1 d . . . . .
C7A C 0.3979(10) 0.7914(6) 0.9883(6) 0.103(2) Uani 1 1 d . . . . .
H7A H 0.334275 0.824176 1.009765 0.123 Uiso 1 1 calc R U . . .
C8AB C 0.3469(17) 0.7582(10) 1.1032(10) 0.086(3) Uani 0.5 1 d . U P A 2
H8AA H 0.252947 0.761434 1.099329 0.103 Uiso 0.5 1 calc R U P A 2
H8AB H 0.373935 0.803813 1.118304 0.103 Uiso 0.5 1 calc R U P A 2
C9AB C 0.2714(19) 0.6872(9) 1.1311(12) 0.111(4) Uani 0.5 1 d D U P A 1
H9AA H 0.200119 0.695876 1.174148 0.133 Uiso 0.5 1 calc R U P A 1
H9AB H 0.237837 0.694483 1.086037 0.133 Uiso 0.5 1 calc R U P A 1
C10A C 0.3356(8) 0.6167(5) 1.1412(4) 0.084(2) Uani 1 1 d D . . . .
H10A H 0.264663 0.578913 1.148265 0.101 Uiso 0.5 1 calc R U P A 1
H10B H 0.362273 0.614435 1.188281 0.101 Uiso 0.5 1 calc R U P A 1
H10C H 0.261454 0.627569 1.116983 0.101 Uiso 0.5 1 calc R U P A 2
H10D H 0.305164 0.576850 1.181608 0.101 Uiso 0.5 1 calc R U P A 2
C11A C 0.4854(8) 0.5275(5) 1.0997(4) 0.0708(17) Uani 1 1 d . . . . .
H11A H 0.426365 0.498408 1.138847 0.085 Uiso 1 1 calc R U . . .
C12A C 0.5993(7) 0.4920(5) 1.0623(4) 0.0651(15) Uani 1 1 d . . . . .
C13A C 0.6169(9) 0.4183(5) 1.0874(4) 0.0812(19) Uani 1 1 d . . . . .
H13A H 0.550698 0.393526 1.126394 0.097 Uiso 1 1 calc R U . . .
C14A C 0.7249(9) 0.3829(6) 1.0571(5) 0.0887(19) Uani 1 1 d . . . . .
H14A H 0.733443 0.333476 1.074639 0.106 Uiso 1 1 calc R U . . .
C15A C 0.8247(9) 0.4172(5) 1.0005(5) 0.0854(19) Uani 1 1 d . . . . .
H15A H 0.901606 0.391461 0.980746 0.102 Uiso 1 1 calc R U . . .
C16A C 0.8128(8) 0.4889(5) 0.9724(4) 0.0742(16) Uani 1 1 d . . . . .
C17A C 0.6960(7) 0.5291(5) 1.0023(4) 0.0650(15) Uani 1 1 d . . . . .
C18A C 0.7525(14) 0.7734(6) 0.6865(5) 0.146(5) Uani 1 1 d . . . . .
H18A H 0.684523 0.766854 0.659243 0.219 Uiso 1 1 calc R U . . .
H18B H 0.829879 0.744349 0.668633 0.219 Uiso 1 1 calc R U . . .
H18C H 0.780120 0.824654 0.679462 0.219 Uiso 1 1 calc R U . . .
C19A C 1.0147(8) 0.4940(6) 0.8795(5) 0.102(3) Uani 1 1 d D . . . .
H19A H 0.985463 0.451864 0.859536 0.123 Uiso 1 1 calc R U . . .
H19B H 1.068822 0.476321 0.914547 0.123 Uiso 1 1 calc R U . . .
C20A C 1.0946(9) 0.5453(6) 0.8200(5) 0.116(3) Uani 1 1 d D . . . .
H20A H 1.041504 0.561084 0.784588 0.174 Uiso 1 1 calc R U . . .
H20B H 1.174617 0.521583 0.795479 0.174 Uiso 1 1 calc R U . . .
H20C H 1.121003 0.587518 0.840099 0.174 Uiso 1 1 calc R U . . .
C1B C 1.1397(7) 0.5984(4) 0.4021(4) 0.0637(15) Uani 1 1 d . . . . .
C2B C 1.1385(9) 0.6692(5) 0.3634(4) 0.0801(18) Uani 1 1 d . . . . .
C3B C 1.0677(9) 0.6807(6) 0.3074(4) 0.095(2) Uani 1 1 d . . . . .
H3B H 1.065061 0.728072 0.282385 0.115 Uiso 1 1 calc R U . . .
C4B C 1.0033(9) 0.6239(7) 0.2892(5) 0.103(2) Uani 1 1 d . . . . .
H4B H 0.956293 0.632992 0.251707 0.123 Uiso 1 1 calc R U . . .
C5B C 1.0042(8) 0.5543(6) 0.3234(4) 0.090(2) Uani 1 1 d . . . . .
H5B H 0.959716 0.515742 0.309449 0.108 Uiso 1 1 calc R U . . .
C6B C 1.0745(7) 0.5413(5) 0.3812(4) 0.0694(15) Uani 1 1 d . . . . .
C7B C 1.0805(7) 0.4670(5) 0.4111(4) 0.0733(17) Uani 1 1 d . . . . .
H7B H 1.032951 0.432634 0.392936 0.088 Uiso 1 1 calc R U . . .
C8B C 1.1397(10) 0.3613(5) 0.4746(5) 0.099(2) Uani 1 1 d . . . . .
H8BA H 1.044935 0.345433 0.493695 0.119 Uiso 1 1 calc R U . . .
H8BB H 1.171123 0.342850 0.426896 0.119 Uiso 1 1 calc R U . . .
C9B C 1.2119(10) 0.3273(5) 0.5225(6) 0.108(3) Uani 1 1 d . . . . .
H9BA H 1.211792 0.274681 0.518663 0.129 Uiso 1 1 calc R U . . .
H9BB H 1.164347 0.333573 0.573092 0.129 Uiso 1 1 calc R U . . .
C10B C 1.3586(9) 0.3544(5) 0.5101(5) 0.098(2) Uani 1 1 d . . . . .
H10E H 1.408743 0.318209 0.535072 0.117 Uiso 1 1 calc R U . . .
H10F H 1.401841 0.360795 0.457102 0.117 Uiso 1 1 calc R U . . .
C11B C 1.4416(7) 0.4344(5) 0.5832(4) 0.0756(17) Uani 1 1 d . . . . .
H11B H 1.500406 0.395981 0.589010 0.091 Uiso 1 1 calc R U . . .
C12B C 1.4527(7) 0.4948(5) 0.6224(4) 0.0759(16) Uani 1 1 d . . . . .
C13B C 1.5549(8) 0.4932(6) 0.6643(4) 0.093(2) Uani 1 1 d . . . . .
H13B H 1.612345 0.453267 0.665127 0.111 Uiso 1 1 calc R U . . .
C14B C 1.5674(9) 0.5498(7) 0.7026(5) 0.108(2) Uani 1 1 d . . . . .
H14B H 1.637660 0.550616 0.727165 0.130 Uiso 1 1 calc R U . . .
C15B C 1.4796(8) 0.6048(6) 0.7056(4) 0.097(2) Uani 1 1 d . . . . .
H15B H 1.487223 0.642113 0.734500 0.116 Uiso 1 1 calc R U . . .
C16B C 1.3781(8) 0.6081(5) 0.6673(4) 0.0807(18) Uani 1 1 d . . . . .
C17B C 1.3676(7) 0.5524(5) 0.6219(4) 0.0647(15) Uani 1 1 d . . . . .
C18B C 1.2215(14) 0.7950(5) 0.3481(6) 0.147(5) Uani 1 1 d . . . . .
H18D H 1.266598 0.795774 0.296379 0.221 Uiso 1 1 calc R U . . .
H18E H 1.273914 0.824029 0.371722 0.221 Uiso 1 1 calc R U . . .
H18F H 1.132638 0.815245 0.352128 0.221 Uiso 1 1 calc R U . . .
C1C C 0.8696(8) 0.7588(5) 0.1409(4) 0.0721(17) Uani 1 1 d . . . . .
C2C C 0.7963(9) 0.7566(6) 0.2152(5) 0.089(2) Uani 1 1 d . . . . .
C3C C 0.7065(10) 0.6986(6) 0.2479(5) 0.108(3) Uani 1 1 d . . . . .
H3CA H 0.660219 0.696682 0.297842 0.129 Uiso 1 1 calc R U . . .
C4C C 0.6848(10) 0.6443(7) 0.2079(6) 0.113(3) Uani 1 1 d . . . . .
H4CA H 0.625144 0.604821 0.230881 0.136 Uiso 1 1 calc R U . . .
C5C C 0.7479(8) 0.6469(5) 0.1365(5) 0.097(3) Uani 1 1 d . . . . .
H5C H 0.732041 0.609396 0.109578 0.116 Uiso 1 1 calc R U . . .
C6C C 0.8383(7) 0.7059(4) 0.1010(5) 0.0704(16) Uani 1 1 d . . . . .
C7C C 0.8883(7) 0.7097(5) 0.0226(5) 0.078(2) Uani 1 1 d . . . . .
H7C H 0.865705 0.670115 0.000284 0.093 Uiso 1 1 calc R U . . .
C8C C 0.9896(11) 0.7578(5) -0.0985(5) 0.106(3) Uani 1 1 d . . . . .
H8CA H 0.955336 0.711125 -0.107913 0.127 Uiso 1 1 calc R U . . .
H8CB H 1.087393 0.760705 -0.118873 0.127 Uiso 1 1 calc R U . . .
C9C C 0.9242(16) 0.8206(7) -0.1359(7) 0.161(5) Uani 1 1 d . . . . .
H9CA H 0.935331 0.812289 -0.187563 0.193 Uiso 1 1 calc R U . . .
H9CB H 0.827321 0.816512 -0.113055 0.193 Uiso 1 1 calc R U . . .
C10C C 0.9634(12) 0.8905(6) -0.1365(6) 0.120(3) Uani 1 1 d . . . . .
H10G H 0.882951 0.920186 -0.133271 0.144 Uiso 1 1 calc R U . . .
H10H H 1.023540 0.905976 -0.185101 0.144 Uiso 1 1 calc R U . . .
C11C C 1.0957(8) 0.9721(4) -0.0988(4) 0.0706(17) Uani 1 1 d . . . . .
H11C H 1.086006 0.999585 -0.142935 0.085 Uiso 1 1 calc R U . . .
C12C C 1.1795(8) 1.0041(4) -0.0603(4) 0.0673(16) Uani 1 1 d . . . . .
C13C C 1.2477(9) 1.0714(5) -0.0923(5) 0.091(2) Uani 1 1 d . . . . .
H13C H 1.233807 1.094405 -0.137384 0.110 Uiso 1 1 calc R U . . .
C14C C 1.3320(10) 1.1031(5) -0.0594(6) 0.103(3) Uani 1 1 d . . . . .
H14C H 1.375926 1.147795 -0.082279 0.123 Uiso 1 1 calc R U . . .
C15C C 1.3558(9) 1.0723(4) 0.0062(5) 0.092(2) Uani 1 1 d . . . . .
H15C H 1.414830 1.095730 0.028200 0.111 Uiso 1 1 calc R U . . .
C16C C 1.2923(8) 1.0060(4) 0.0402(4) 0.0700(17) Uani 1 1 d . . . . .
C17C C 1.2011(7) 0.9708(4) 0.0076(4) 0.0613(15) Uani 1 1 d . . . . .
C18C C 0.7407(16) 0.8276(8) 0.3211(5) 0.195(7) Uani 1 1 d . . . . .
H18G H 0.646970 0.827553 0.318546 0.293 Uiso 1 1 calc R U . . .
H18H H 0.766009 0.875046 0.331964 0.293 Uiso 1 1 calc R U . . .
H18I H 0.752926 0.789950 0.359798 0.293 Uiso 1 1 calc R U . . .
C19C C 1.3966(10) 1.0038(5) 0.1431(5) 0.096(3) Uani 1 1 d D . . . .
H19C H 1.487764 1.011170 0.111166 0.115 Uiso 1 1 calc R U . . .
H19D H 1.362558 1.051602 0.155531 0.115 Uiso 1 1 calc R U . . .
C20C C 1.3989(12) 0.9552(6) 0.2101(5) 0.130(4) Uani 1 1 d D . . . .
H20D H 1.424145 0.906739 0.197508 0.195 Uiso 1 1 calc R U . . .
H20E H 1.310112 0.952395 0.243480 0.195 Uiso 1 1 calc R U . . .
H20F H 1.463957 0.974002 0.233885 0.195 Uiso 1 1 calc R U . . .
Cu1A Cu 0.54352(9) 0.66127(5) 1.00084(5) 0.0660(3) Uani 1 1 d . . . . .
Cu1B Cu 1.24380(8) 0.50140(5) 0.51063(4) 0.0576(3) Uani 1 1 d . . . . .
Cu1C Cu 1.01837(8) 0.84926(5) 0.01341(5) 0.0593(3) Uani 1 1 d . . . . .
N1A N 0.4358(8) 0.7441(4) 1.0328(4) 0.0945(18) Uani 1 1 d . . . . .
N2A N 0.4527(6) 0.5931(4) 1.0874(3) 0.0692(14) Uani 1 1 d . . . . .
N1B N 1.1446(6) 0.4407(4) 0.4610(3) 0.0706(14) Uani 1 1 d . . . . .
N2B N 1.3602(6) 0.4253(4) 0.5401(3) 0.0703(13) Uani 1 1 d . . . . .
N1C N 0.9600(6) 0.7613(4) -0.0196(3) 0.0687(14) Uani 1 1 d . . . . .
N2C N 1.0311(6) 0.9102(4) -0.0809(3) 0.0693(14) Uani 1 1 d . . . . .
O1A O 0.6107(4) 0.7138(3) 0.9050(3) 0.0652(12) Uani 1 1 d . . . . .
O2A O 0.6866(4) 0.5964(3) 0.9735(2) 0.0674(12) Uani 1 1 d . . . . .
O3A O 0.6976(6) 0.7502(3) 0.7635(3) 0.0906(17) Uani 1 1 d . . . . .
O4A O 0.9016(5) 0.5306(3) 0.9157(3) 0.0850(15) Uani 1 1 d . . . . .
O1B O 1.2034(5) 0.5892(3) 0.4561(2) 0.0666(12) Uani 1 1 d . . . . .
O2B O 1.2755(4) 0.5604(3) 0.5817(2) 0.0657(12) Uani 1 1 d . . . . .
O3B O 1.2084(7) 0.7206(3) 0.3841(3) 0.108(2) Uani 1 1 d . . . . .
O4B O 1.2859(6) 0.6604(4) 0.6689(3) 0.0999(17) Uani 1 1 d . . . . .
O1C O 0.9590(5) 0.8122(3) 0.1147(3) 0.0708(13) Uani 1 1 d . . . . .
O2C O 1.1411(5) 0.9099(2) 0.0434(2) 0.0592(11) Uani 1 1 d . . . . .
O3C O 0.8263(7) 0.8129(4) 0.2496(3) 0.113(2) Uani 1 1 d . . . . .
O4C O 1.3085(5) 0.9698(3) 0.1054(3) 0.0768(14) Uani 1 1 d . . . . .
O1W O 0.7809(8) 0.6115(4) 0.8081(4) 0.119(2) Uani 1 1 d G . . . .
H1WA H 0.734301 0.650460 0.807822 0.179 Uiso 1 1 d G U . . .
H1WB H 0.754770 0.589554 0.852625 0.179 Uiso 1 1 d G U . . .
C3 C 1.3089(15) 0.7175(8) 0.7083(9) 0.205(5) Uani 1 1 d D U . . .
H3C H 1.395591 0.743015 0.685427 0.246 Uiso 1 1 calc R U . . .
H3D H 1.306195 0.699354 0.759980 0.246 Uiso 1 1 calc R U . . .
C4 C 1.1964(15) 0.7645(8) 0.7022(9) 0.208(5) Uani 1 1 d D U . . .
H4C H 1.211323 0.789270 0.652081 0.311 Uiso 1 1 calc R U . . .
H4D H 1.189283 0.800515 0.736374 0.311 Uiso 1 1 calc R U . . .
H4E H 1.113627 0.735033 0.714023 0.311 Uiso 1 1 calc R U . . .
O1 O 1.0848(8) 0.8919(4) 0.2072(3) 0.113(2) Uani 1 1 d G . . . .
H1A H 1.135999 0.899237 0.163265 0.170 Uiso 1 1 d G U . . .
H1B H 1.024442 0.860511 0.204579 0.170 Uiso 1 1 d G U . . .
C9AA C 0.3679(17) 0.6783(11) 1.1699(10) 0.096(3) Uani 0.5 1 d . U P A 2
H9AC H 0.461026 0.676636 1.175192 0.115 Uiso 0.5 1 calc R U P A 2
H9AD H 0.307662 0.681300 1.218464 0.115 Uiso 0.5 1 calc R U P A 2
C8AA C 0.422(2) 0.7376(12) 1.1235(11) 0.105(4) Uani 0.5 1 d . U P A 1
H8AC H 0.409005 0.784307 1.143839 0.126 Uiso 0.5 1 calc R U P A 1
H8AD H 0.492274 0.709286 1.140774 0.126 Uiso 0.5 1 calc R U P A 1

loop_
_atom_site_aniso_label
_atom_site_aniso_U_11
_atom_site_aniso_U_22
_atom_site_aniso_U_33
_atom_site_aniso_U_23
_atom_site_aniso_U_13
_atom_site_aniso_U_12
C1A 0.060(4) 0.051(4) 0.086(3) -0.030(3) -0.017(3) 0.002(2)
C2A 0.092(4) 0.052(4) 0.085(3) -0.025(3) -0.029(3) 0.009(3)
C3A 0.124(6) 0.059(5) 0.127(5) -0.029(4) -0.070(4) 0.015(4)
C4A 0.109(6) 0.063(6) 0.181(5) -0.030(5) -0.062(5) 0.016(4)
C5A 0.090(6) 0.064(5) 0.183(5) -0.037(5) -0.039(5) 0.017(4)
O2W 0.233(9) 0.099(6) 0.089(5) -0.023(4) -0.025(6) -0.004(6)
C6A 0.062(4) 0.054(4) 0.122(3) -0.043(3) -0.009(3) 0.002(3)
C7A 0.095(6) 0.082(5) 0.120(3) -0.048(4) 0.014(4) -0.010(4)
C8AB 0.062(7) 0.090(5) 0.104(4) -0.056(4) 0.009(4) -0.013(5)
C9AB 0.099(6) 0.113(5) 0.103(8) -0.009(5) 0.007(5) -0.004(4)
C10A 0.062(4) 0.110(4) 0.068(5) -0.003(4) 0.003(3) -0.020(3)
C11A 0.063(4) 0.108(4) 0.044(4) -0.007(3) -0.020(3) -0.021(3)
C12A 0.067(3) 0.096(3) 0.040(3) -0.008(3) -0.027(2) -0.022(3)
C13A 0.102(5) 0.095(4) 0.053(4) -0.008(3) -0.034(3) -0.015(3)
C14A 0.104(5) 0.105(5) 0.073(5) -0.027(3) -0.045(3) -0.008(3)
C15A 0.087(5) 0.111(4) 0.075(5) -0.029(3) -0.044(3) 0.004(3)
C16A 0.063(3) 0.111(4) 0.062(4) -0.028(3) -0.031(2) -0.003(3)
C17A 0.061(3) 0.095(3) 0.044(3) -0.009(3) -0.022(2) -0.011(2)
C18A 0.222(12) 0.129(9) 0.063(4) -0.001(5) 0.006(5) 0.034(8)
C19A 0.051(4) 0.169(7) 0.098(6) -0.046(5) -0.024(3) 0.000(4)
C20A 0.065(5) 0.185(9) 0.103(6) -0.052(6) -0.011(3) -0.013(5)
C1B 0.059(4) 0.088(3) 0.038(3) -0.013(2) 0.002(2) 0.019(3)
C2B 0.092(5) 0.098(3) 0.038(3) -0.003(3) 0.006(3) 0.031(3)
C3B 0.088(5) 0.141(6) 0.044(4) 0.003(4) 0.004(3) 0.037(4)
C4B 0.077(6) 0.166(6) 0.061(5) -0.018(4) -0.005(4) 0.041(4)
C5B 0.068(5) 0.151(6) 0.054(4) -0.036(4) -0.007(3) 0.026(4)
C6B 0.054(4) 0.105(3) 0.045(3) -0.027(3) 0.005(3) 0.016(3)
C7B 0.056(4) 0.096(3) 0.062(4) -0.032(3) 0.007(3) 0.007(3)
C8B 0.101(5) 0.079(3) 0.097(6) -0.018(4) 0.020(4) 0.011(4)
C9B 0.114(5) 0.072(5) 0.118(7) -0.001(4) 0.003(4) -0.005(4)
C10B 0.097(4) 0.078(4) 0.089(6) 0.005(4) 0.029(4) 0.008(4)
C11B 0.052(4) 0.093(4) 0.058(4) 0.031(3) 0.015(3) 0.006(3)
C12B 0.047(3) 0.115(4) 0.048(4) 0.025(3) 0.007(3) -0.001(3)
C13B 0.046(4) 0.159(6) 0.053(4) 0.033(4) 0.005(3) -0.004(4)
C14B 0.064(5) 0.195(7) 0.052(5) 0.015(4) -0.003(4) -0.016(4)
C15B 0.063(4) 0.177(7) 0.043(4) -0.006(4) -0.004(3) -0.026(4)
C16B 0.057(4) 0.132(4) 0.047(4) -0.010(3) -0.001(3) -0.022(3)
C17B 0.044(3) 0.101(4) 0.039(3) 0.009(3) 0.000(2) -0.011(2)
C18B 0.236(13) 0.090(4) 0.093(8) 0.029(5) -0.015(8) 0.024(5)
C1C 0.069(4) 0.085(4) 0.063(3) 0.021(2) -0.031(3) -0.006(3)
C2C 0.080(5) 0.119(5) 0.063(3) 0.026(3) -0.024(3) 0.001(3)
C3C 0.099(6) 0.143(6) 0.070(5) 0.035(4) -0.023(4) -0.019(4)
C4C 0.084(6) 0.147(7) 0.097(5) 0.025(4) -0.021(4) -0.029(5)
C5C 0.078(5) 0.115(5) 0.095(4) 0.018(4) -0.033(4) -0.035(4)
C6C 0.043(4) 0.085(4) 0.084(3) 0.011(3) -0.028(3) -0.003(3)
C7C 0.058(4) 0.095(5) 0.084(3) 0.001(3) -0.030(3) -0.013(3)
C8C 0.134(8) 0.114(6) 0.072(3) -0.019(4) -0.023(4) -0.028(5)
C9C 0.251(13) 0.148(6) 0.120(8) -0.007(5) -0.121(9) -0.021(6)
C10C 0.146(8) 0.135(5) 0.103(6) -0.031(6) -0.067(6) 0.023(6)
C11C 0.070(4) 0.078(4) 0.056(4) -0.007(3) -0.001(3) 0.033(3)
C12C 0.074(4) 0.055(3) 0.065(3) -0.004(2) -0.002(3) 0.030(3)
C13C 0.105(6) 0.059(4) 0.095(5) 0.009(3) -0.004(4) 0.020(3)
C14C 0.117(7) 0.061(5) 0.116(6) 0.009(4) -0.010(5) 0.005(4)
C15C 0.104(6) 0.055(4) 0.109(5) -0.004(3) -0.010(4) -0.007(3)
C16C 0.078(4) 0.051(3) 0.076(3) -0.012(3) -0.005(3) 0.004(3)
C17C 0.071(4) 0.044(3) 0.063(3) -0.008(2) -0.004(3) 0.014(2)
C18C 0.285(17) 0.199(11) 0.057(5) 0.010(5) 0.036(7) 0.006(11)
C19C 0.112(7) 0.084(6) 0.099(5) -0.021(4) -0.032(5) -0.020(5)
C20C 0.155(10) 0.139(9) 0.107(6) 0.000(6) -0.059(6) -0.043(7)
Cu1A 0.0566(6) 0.0887(7) 0.0478(5) -0.0193(5) 0.0029(4) -0.0233(5)
Cu1B 0.0535(5) 0.0659(6) 0.0443(5) -0.0013(4) 0.0034(4) 0.0020(4)
Cu1C 0.0551(5) 0.0642(6) 0.0567(6) -0.0083(4) -0.0095(4) 0.0088(4)
N1A 0.093(5) 0.086(4) 0.094(3) -0.051(3) 0.018(3) -0.020(3)
N2A 0.051(3) 0.110(3) 0.047(3) -0.009(3) -0.013(2) -0.021(3)
N1B 0.062(3) 0.077(3) 0.063(3) -0.020(3) 0.010(2) 0.005(3)
N2B 0.057(3) 0.081(3) 0.050(3) 0.014(2) 0.020(2) 0.008(3)
N1C 0.054(3) 0.083(3) 0.071(3) -0.012(2) -0.017(3) -0.002(3)
N2C 0.071(4) 0.083(3) 0.053(3) -0.011(3) -0.013(3) 0.027(3)
O1A 0.050(3) 0.073(3) 0.064(3) -0.014(2) 0.006(2) 0.006(2)
O2A 0.049(2) 0.098(3) 0.052(3) 0.001(2) -0.011(2) -0.012(2)
O3A 0.125(4) 0.078(4) 0.061(3) -0.006(3) -0.010(3) 0.033(3)
O4A 0.052(3) 0.135(4) 0.075(3) -0.020(3) -0.0246(19) -0.001(3)
O1B 0.078(3) 0.071(3) 0.049(2) -0.006(2) -0.012(2) 0.006(2)
O2B 0.056(3) 0.086(3) 0.055(2) -0.008(2) -0.013(2) 0.002(2)
O3B 0.153(6) 0.087(3) 0.076(4) 0.016(3) -0.029(4) 0.009(3)
O4B 0.086(4) 0.139(4) 0.086(4) -0.045(3) -0.027(3) -0.006(3)
O1C 0.075(3) 0.070(3) 0.065(3) -0.001(2) -0.016(2) -0.002(2)
O2C 0.066(3) 0.053(2) 0.057(3) -0.0037(19) -0.013(2) 0.0075(19)
O3C 0.138(5) 0.137(5) 0.048(3) 0.017(3) -0.007(3) -0.017(4)
O4C 0.090(4) 0.061(3) 0.080(3) -0.012(2) -0.021(3) -0.009(3)
O1W 0.137(6) 0.126(6) 0.079(4) -0.005(4) -0.001(4) 0.059(5)
C3 0.243(12) 0.189(8) 0.235(11) -0.135(8) -0.106(10) 0.027(6)
C4 0.246(12) 0.189(8) 0.238(11) -0.135(8) -0.102(10) 0.030(6)
O1 0.137(6) 0.123(6) 0.076(4) 0.022(4) -0.035(4) -0.030(5)
C9AA 0.052(7) 0.137(6) 0.094(5) -0.036(4) 0.000(5) -0.013(5)
C8AA 0.116(8) 0.098(6) 0.098(4) -0.050(6) -0.001(6) -0.003(6)

loop_
_atom_type_symbol
_atom_type_description
_atom_type_scat_dispersion_real
_atom_type_scat_dispersion_imag
_atom_type_scat_source
C C 0.0033 0.0016 'International Tables Vol C Tables 4.2.6.8 and 6.1.1.4'
Cu Cu 0.3201 1.2651 'International Tables Vol C Tables 4.2.6.8 and 6.1.1.4'
H H 0.0000 0.0000 'International Tables Vol C Tables 4.2.6.8 and 6.1.1.4'
N N 0.0061 0.0033 'International Tables Vol C Tables 4.2.6.8 and 6.1.1.4'
O O 0.0106 0.0060 'International Tables Vol C Tables 4.2.6.8 and 6.1.1.4'

loop_
_geom_angle_atom_site_label_1
_geom_angle_atom_site_label_2
_geom_angle_atom_site_label_3
_geom_angle
C6A C1A C2A 115.4(8)
O1A C1A C2A 119.8(7)
O1A C1A C6A 124.8(8)
C3A C2A C1A 122.0(8)
O3A C2A C1A 112.8(7)
O3A C2A C3A 125.2(8)
C2A C3A H3A 120.3
C2A C3A C4A 119.4(10)
C4A C3A H3A 120.3
C3A C4A H4A 119.4
C5A C4A C3A 121.2(11)
C5A C4A H4A 119.4
C4A C5A H5A 120.0
C4A C5A C6A 120.0(10)
C6A C5A H5A 120.0
H2WA O2W H2WB 104.5
C1A C6A C5A 122.0(9)
C1A C6A C7A 120.4(9)
C5A C6A C7A 117.5(9)
C6A C7A H7A 115.7
N1A C7A C6A 128.6(10)
N1A C7A H7A 115.7
H8AA C8AB H8AB 108.9
N1A C8AB H8AA 110.9
N1A C8AB H8AB 110.9
N1A C8AB C9AA 104.4(12)
C9AA C8AB H8AA 110.9
C9AA C8AB H8AB 110.9
H9AA C9AB H9AB 110.5
C10A C9AB H9AA 113.1
C10A C9AB H9AB 113.1
C10A C9AB C8AA 93.0(13)
C8AA C9AB H9AA 113.1
C8AA C9AB H9AB 113.1
C9AB C10A H10A 106.4
C9AB C10A H10B 106.4
C9AB C10A N2A 123.9(10)
H10A C10A H10B 106.4
H10C C10A H10D 108.0
N2A C10A H10A 106.4
N2A C10A H10B 106.4
N2A C10A H10C 109.4
N2A C10A H10D 109.4
C9AA C10A H10C 109.4
C9AA C10A H10D 109.4
C9AA C10A N2A 111.2(9)
C12A C11A H11A 115.8
N2A C11A H11A 115.8
N2A C11A C12A 128.5(8)
C13A C12A C11A 118.3(7)
C13A C12A C17A 119.9(8)
C17A C12A C11A 121.8(8)
C12A C13A H13A 119.4
C14A C13A C12A 121.3(9)
C14A C13A H13A 119.4
C13A C14A H14A 119.4
C13A C14A C15A 121.3(10)
C15A C14A H14A 119.4
C14A C15A H15A 119.8
C14A C15A C16A 120.5(9)
C16A C15A H15A 119.8
C15A C16A C17A 120.4(8)
O4A C16A C15A 127.7(8)
O4A C16A C17A 111.9(8)
C12A C17A C16A 116.7(8)
O2A C17A C12A 124.5(7)
O2A C17A C16A 118.8(7)
H18A C18A H18B 109.5
H18A C18A H18C 109.5
H18B C18A H18C 109.5
O3A C18A H18A 109.5
O3A C18A H18B 109.5
O3A C18A H18C 109.5
H19A C19A H19B 108.4
C20A C19A H19A 110.0
C20A C19A H19B 110.0
O4A C19A H19A 110.0
O4A C19A H19B 110.0
O4A C19A C20A 108.3(8)
C19A C20A H20A 109.5
C19A C20A H20B 109.5
C19A C20A H20C 109.5
H20A C20A H20B 109.5
H20A C20A H20C 109.5
H20B C20A H20C 109.5
C6B C1B C2B 118.4(8)
O1B C1B C2B 118.7(8)
O1B C1B C6B 122.9(7)
C3B C2B C1B 119.7(10)
O3B C2B C1B 115.1(8)
O3B C2B C3B 125.2(9)
C2B C3B H3B 119.8
C4B C3B C2B 120.3(10)
C4B C3B H3B 119.8
C3B C4B H4B 118.8
C3B C4B C5B 122.3(10)
C5B C4B H4B 118.8
C4B C5B H5B 120.8
C4B C5B C6B 118.4(10)
C6B C5B H5B 120.8
C1B C6B C5B 120.8(8)
C1B C6B C7B 123.2(7)
C7B C6B C5B 115.9(8)
C6B C7B H7B 116.2
N1B C7B C6B 127.5(8)
N1B C7B H7B 116.2
H8BA C8B H8BB 107.1
C9B C8B H8BA 107.7
C9B C8B H8BB 107.7
C9B C8B N1B 118.5(9)
N1B C8B H8BA 107.7
N1B C8B H8BB 107.7
C8B C9B H9BA 108.3
C8B C9B H9BB 108.3
C8B C9B C10B 116.1(8)
H9BA C9B H9BB 107.4
C10B C9B H9BA 108.3
C10B C9B H9BB 108.3
C9B C10B H10E 109.9
C9B C10B H10F 109.9
H10E C10B H10F 108.3
N2B C10B C9B 109.0(7)
N2B C10B H10E 109.9
N2B C10B H10F 109.9
C12B C11B H11B 115.6
N2B C11B H11B 115.6
N2B C11B C12B 128.7(8)
C11B C12B C13B 118.3(9)
C17B C12B C11B 121.4(8)
C17B C12B C13B 120.4(9)
C12B C13B H13B 120.2
C14B C13B C12B 119.6(10)
C14B C13B H13B 120.2
C13B C14B H14B 119.8
C15B C14B C13B 120.3(10)
C15B C14B H14B 119.8
C14B C15B H15B 119.0
C14B C15B C16B 122.1(11)
C16B C15B H15B 119.0
C15B C16B C17B 119.3(9)
O4B C16B C15B 125.2(9)
O4B C16B C17B 115.5(7)
C12B C17B C16B 118.0(8)
O2B C17B C12B 124.5(8)
O2B C17B C16B 117.5(8)
H18D C18B H18E 109.5
H18D C18B H18F 109.5
H18E C18B H18F 109.5
O3B C18B H18D 109.5
O3B C18B H18E 109.5
O3B C18B H18F 109.5
C6C C1C C2C 117.5(8)
O1C C1C C2C 117.4(8)
O1C C1C C6C 125.1(7)
C3C C2C C1C 120.2(10)
O3C C2C C1C 114.3(8)
O3C C2C C3C 125.4(9)
C2C C3C H3CA 119.8
C4C C3C C2C 120.4(10)
C4C C3C H3CA 119.8
C3C C4C H4CA 119.7
C5C C4C C3C 120.6(10)
C5C C4C H4CA 119.7
C4C C5C H5C 119.8
C4C C5C C6C 120.5(10)
C6C C5C H5C 119.8
C1C C6C C5C 120.4(8)
C1C C6C C7C 122.5(7)
C5C C6C C7C 117.0(8)
C6C C7C H7C 116.8
N1C C7C C6C 126.4(8)
N1C C7C H7C 116.8
H8CA C8C H8CB 108.2
C9C C8C H8CA 109.7
C9C C8C H8CB 109.7
N1C C8C H8CA 109.7
N1C C8C H8CB 109.7
N1C C8C C9C 109.7(9)
C8C C9C H9CA 107.1
C8C C9C H9CB 107.1
H9CA C9C H9CB 106.8
C10C C9C C8C 121.0(10)
C10C C9C H9CA 107.1
C10C C9C H9CB 107.1
C9C C10C H10G 107.2
C9C C10C H10H 107.2
C9C C10C N2C 120.4(10)
H10G C10C H10H 106.9
N2C C10C H10G 107.2
N2C C10C H10H 107.2
C12C C11C H11C 116.0
N2C C11C H11C 116.0
N2C C11C C12C 127.9(7)
C11C C12C C13C 118.7(8)
C17C C12C C11C 123.0(7)
C17C C12C C13C 118.3(8)
C12C C13C H13C 119.3
C14C C13C C12C 121.3(9)
C14C C13C H13C 119.3
C13C C14C H14C 119.1
C13C C14C C15C 121.8(9)
C15C C14C H14C 119.1
C14C C15C H15C 120.2
C14C C15C C16C 119.6(9)
C16C C15C H15C 120.2
C15C C16C C17C 120.4(8)
O4C C16C C15C 124.9(8)
O4C C16C C17C 114.7(6)
C12C C17C C16C 118.5(7)
O2C C17C C12C 123.9(7)
O2C C17C C16C 117.6(7)
H18G C18C H18H 109.5
H18G C18C H18I 109.5
H18H C18C H18I 109.5
O3C C18C H18G 109.5
O3C C18C H18H 109.5
O3C C18C H18I 109.5
H19C C19C H19D 108.5
C20C C19C H19C 110.2
C20C C19C H19D 110.2
C20C C19C O4C 107.5(7)
O4C C19C H19C 110.2
O4C C19C H19D 110.2
C19C C20C H20D 109.5
C19C C20C H20E 109.5
C19C C20C H20F 109.5
H20D C20C H20E 109.5
H20D C20C H20F 109.5
H20E C20C H20F 109.5
N1A Cu1A N2A 93.9(3)
O1A Cu1A N1A 90.9(3)
O1A Cu1A N2A 166.7(2)
O2A Cu1A N1A 164.6(3)
O2A Cu1A N2A 92.8(3)
O2A Cu1A O1A 85.7(2)
N2B Cu1B N1B 97.0(3)
O1B Cu1B N1B 92.3(3)
O1B Cu1B N2B 155.4(2)
O1B Cu1B O2B 87.1(2)
O2B Cu1B N1B 158.9(2)
O2B Cu1B N2B 92.1(3)
N1C Cu1C N2C 94.5(3)
O1C Cu1C N1C 93.4(2)
O1C Cu1C N2C 160.6(2)
O1C Cu1C O2C 86.1(2)
O2C Cu1C N1C 155.3(2)
O2C Cu1C N2C 93.9(2)
C7A N1A C8AB 101.1(11)
C7A N1A Cu1A 122.6(7)
C7A N1A C8AA 132.2(11)
C8AB N1A Cu1A 133.7(10)
C8AA N1A Cu1A 105.1(9)
C10A N2A Cu1A 120.2(6)
C11A N2A C10A 116.0(7)
C11A N2A Cu1A 123.8(6)
C7B N1B C8B 113.4(8)
C7B N1B Cu1B 124.0(6)
C8B N1B Cu1B 122.5(6)
C10B N2B Cu1B 117.6(6)
C11B N2B C10B 119.0(7)
C11B N2B Cu1B 123.3(6)
C7C N1C C8C 117.7(7)
C7C N1C Cu1C 124.4(6)
C8C N1C Cu1C 117.6(5)
C10C N2C Cu1C 122.7(6)
C11C N2C C10C 113.9(7)
C11C N2C Cu1C 123.3(6)
C1A O1A Cu1A 124.9(5)
C17A O2A Cu1A 127.7(5)
C2A O3A C18A 115.9(7)
C16A O4A C19A 115.8(7)
C1B O1B Cu1B 129.7(5)
C17B O2B Cu1B 128.5(5)
C2B O3B C18B 121.9(8)
C16B O4B C3 113.1(8)
C1C O1C Cu1C 124.7(5)
C17C O2C Cu1C 127.5(5)
C2C O3C C18C 121.2(9)
C16C O4C C19C 117.6(6)
H1WA O1W H1WB 104.5
O4B C3 H3C 111.4
O4B C3 H3D 111.4
O4B C3 C4 101.6(11)
H3C C3 H3D 109.3
C4 C3 H3C 111.4
C4 C3 H3D 111.4
C3 C4 H4C 109.5
C3 C4 H4D 109.5
C3 C4 H4E 109.5
H4C C4 H4D 109.5
H4C C4 H4E 109.5
H4D C4 H4E 109.5
H1A O1 H1B 104.6
C8AB C9AA H9AC 110.5
C8AB C9AA H9AD 110.5
C10A C9AA C8AB 106.3(13)
C10A C9AA H9AC 110.5
C10A C9AA H9AD 110.5
H9AC C9AA H9AD 108.7
C9AB C8AA H8AC 114.5
C9AB C8AA H8AD 114.5
N1A C8AA C9AB 85.1(12)
N1A C8AA H8AC 114.5
N1A C8AA H8AD 114.5
H8AC C8AA H8AD 111.6

loop_
_geom_bond_atom_site_label_1
_geom_bond_atom_site_label_2
_geom_bond_distance
C1A C2A 1.436(11)
C1A C6A 1.405(10)
C1A O1A 1.314(8)
C2A C3A 1.391(11)
C2A O3A 1.366(9)
C3A H3A 0.9500
C3A C4A 1.393(11)
C4A H4A 0.9500
C4A C5A 1.346(12)
C5A H5A 0.9500
C5A C6A 1.418(12)
O2W H2WA 0.8704
O2W H2WB 0.8699
C6A C7A 1.427(13)
C7A H7A 0.9500
C7A N1A 1.267(12)
C8AB H8AA 0.9900
C8AB H8AB 0.9900
C8AB N1A 1.483(17)
C8AB C9AA 1.87(3)
C9AB H9AA 0.9900
C9AB H9AB 0.9900
C9AB C10A 1.480(15)
C9AB C8AA 1.78(3)
C10A H10A 0.9900
C10A H10B 0.9900
C10A H10C 0.9900
C10A H10D 0.9900
C10A N2A 1.490(10)
C10A C9AA 1.400(19)
C11A H11A 0.9500
C11A C12A 1.428(11)
C11A N2A 1.273(10)
C12A C13A 1.421(11)
C12A C17A 1.426(10)
C13A H13A 0.9500
C13A C14A 1.339(12)
C14A H14A 0.9500
C14A C15A 1.388(12)
C15A H15A 0.9500
C15A C16A 1.389(11)
C16A C17A 1.452(11)
C16A O4A 1.387(9)
C17A O2A 1.316(9)
C18A H18A 0.9800
C18A H18B 0.9800
C18A H18C 0.9800
C18A O3A 1.446(10)
C19A H19A 0.9900
C19A H19B 0.9900
C19A C20A 1.469(8)
C19A O4A 1.424(10)
C20A H20A 0.9800
C20A H20B 0.9800
C20A H20C 0.9800
C1B C2B 1.427(11)
C1B C6B 1.404(11)
C1B O1B 1.336(8)
C2B C3B 1.420(12)
C2B O3B 1.348(11)
C3B H3B 0.9500
C3B C4B 1.371(13)
C4B H4B 0.9500
C4B C5B 1.375(13)
C5B H5B 0.9500
C5B C6B 1.447(11)
C6B C7B 1.434(11)
C7B H7B 0.9500
C7B N1B 1.323(9)
C8B H8BA 0.9900
C8B H8BB 0.9900
C8B C9B 1.397(12)
C8B N1B 1.466(10)
C9B H9BA 0.9900
C9B H9BB 0.9900
C9B C10B 1.551(12)
C10B H10E 0.9900
C10B H10F 0.9900
C10B N2B 1.503(11)
C11B H11B 0.9500
C11B C12B 1.440(12)
C11B N2B 1.327(10)
C12B C13B 1.461(11)
C12B C17B 1.385(11)
C13B H13B 0.9500
C13B C14B 1.375(14)
C14B H14B 0.9500
C14B C15B 1.363(14)
C15B H15B 0.9500
C15B C16B 1.406(11)
C16B C17B 1.447(11)
C16B O4B 1.357(10)
C17B O2B 1.349(8)
C18B H18D 0.9800
C18B H18E 0.9800
C18B H18F 0.9800
C18B O3B 1.456(10)
C1C C2C 1.428(11)
C1C C6C 1.396(11)
C1C O1C 1.321(8)
C2C C3C 1.404(12)
C2C O3C 1.373(11)
C3C H3CA 0.9500
C3C C4C 1.386(14)
C4C H4CA 0.9500
C4C C5C 1.352(13)
C5C H5C 0.9500
C5C C6C 1.431(10)
C6C C7C 1.446(11)
C7C H7C 0.9500
C7C N1C 1.280(9)
C8C H8CA 0.9900
C8C H8CB 0.9900
C8C C9C 1.529(14)
C8C N1C 1.464(10)
C9C H9CA 0.9900
C9C H9CB 0.9900
C9C C10C 1.360(14)
C10C H10G 0.9900
C10C H10H 0.9900
C10C N2C 1.477(11)
C11C H11C 0.9500
C11C C12C 1.429(11)
C11C N2C 1.298(9)
C12C C13C 1.429(11)
C12C C17C 1.425(10)
C13C H13C 0.9500
C13C C14C 1.357(13)
C14C H14C 0.9500
C14C C15C 1.379(12)
C15C H15C 0.9500
C15C C16C 1.404(10)
C16C C17C 1.439(11)
C16C O4C 1.379(9)
C17C O2C 1.320(8)
C18C H18G 0.9800
C18C H18H 0.9800
C18C H18I 0.9800
C18C O3C 1.489(12)
C19C H19C 0.9900
C19C H19D 0.9900
C19C C20C 1.469(8)
C19C O4C 1.470(9)
C20C H20D 0.9800
C20C H20E 0.9800
C20C H20F 0.9800
Cu1A N1A 1.972(8)
Cu1A N2A 1.984(6)
Cu1A O1A 1.924(5)
Cu1A O2A 1.921(5)
Cu1B N1B 1.984(7)
Cu1B N2B 1.967(6)
Cu1B O1B 1.921(5)
Cu1B O2B 1.926(5)
Cu1C N1C 1.968(7)
Cu1C N2C 1.970(6)
Cu1C O1C 1.911(5)
Cu1C O2C 1.924(5)
N1A C8AA 1.68(2)
O4B C3 1.423(13)
O1W H1WA 0.8696
O1W H1WB 0.8710
C3 H3C 0.9900
C3 H3D 0.9900
C3 C4 1.469(8)
C4 H4C 0.9800
C4 H4D 0.9800
C4 H4E 0.9800
O1 H1A 0.8695
O1 H1B 0.8694
C9AA H9AC 0.9900
C9AA H9AD 0.9900
C8AA H8AC 0.9900
C8AA H8AD 0.9900

loop_
_smtbx_masks_void_nr
_smtbx_masks_void_average_x
_smtbx_masks_void_average_y
_smtbx_masks_void_average_z
_smtbx_masks_void_volume
_smtbx_masks_void_count_electrons
_smtbx_masks_void_content
1 -0.182 0.000 0.500 835.0 161.1 '15 water'
